data_4087800
loop_
_publ_author_name
'Nako, Adi E.'
'Chen, Wenyi'
'White, Andrew J. P.'
'Crimmin, Mark R.'

_publ_section_title
;
 Yttrium-Catalyzed Amine--Silane Dehydrocoupling: Extended Reaction Scope
 with a Phosphorus-Based Ligand
;
_journal_issue 17
_journal_name_full Organometallics
_journal_page_first 4369
_journal_paper_doi 10.1021/acs.organomet.5b00607
_journal_volume 34
_journal_year 2015
_chemical_formula_moiety 'C36 H63 N3 P Si4 Y'
_chemical_formula_sum 'C36 H63 N3 P Si4 Y'
_chemical_formula_weight 770.13
_space_group_crystal_system monoclinic
_space_group_IT_number 14
_space_group_name_Hall '-P 2yn'
_space_group_name_H-M_alt 'P 1 21/n 1'
_atom_sites_solution_hydrogens geom
_audit_creation_method SHELXL
_cell_angle_alpha 90
_cell_angle_beta 101.4264(10)
_cell_angle_gamma 90
_cell_formula_units_Z 4
_cell_length_a 15.22581(15)
_cell_length_b 12.86886(12)
_cell_length_c 22.2415(2)
_cell_measurement_reflns_used 7861
_cell_measurement_temperature 173
_cell_measurement_theta_max 73.2750
_cell_measurement_theta_min 3.2310
_cell_volume 4271.60(7)
_computing_cell_refinement 'CrysAlisPro, Agilent Technologies'
_computing_data_collection 'CrysAlisPro, Agilent Technologies'
_computing_data_reduction 'CrysAlisPro, Agilent Technologies'
_computing_molecular_graphics 'Bruker SHELXTL'
_computing_publication_material 'CIFTAB-2013 (Sheldrick, 2013)'
_computing_structure_refinement 'SHELXL-2013 (Sheldrick, 2013)'
_computing_structure_solution 'SHELXS-2013 (Sheldrick, 2013)'
_diffrn_ambient_temperature 173
_diffrn_detector_area_resol_mean 10.4115
_diffrn_measured_fraction_theta_full 0.987
_diffrn_measured_fraction_theta_max 0.954
_diffrn_measurement_device_type 'Agilent Xcalibur PX Ultra A'
_diffrn_measurement_method 'omega scans'
_diffrn_radiation_type CuK\a
_diffrn_radiation_wavelength 1.54184
_diffrn_reflns_av_R_equivalents 0.0213
_diffrn_reflns_av_unetI/netI 0.0310
_diffrn_reflns_Laue_measured_fraction_full 0.987
_diffrn_reflns_Laue_measured_fraction_max 0.954
_diffrn_reflns_limit_h_max 16
_diffrn_reflns_limit_h_min -18
_diffrn_reflns_limit_k_max 15
_diffrn_reflns_limit_k_min -10
_diffrn_reflns_limit_l_max 26
_diffrn_reflns_limit_l_min -19
_diffrn_reflns_number 13864
_diffrn_reflns_point_group_measured_fraction_full 0.987
_diffrn_reflns_point_group_measured_fraction_max 0.954
_diffrn_reflns_theta_full 67.684
_diffrn_reflns_theta_max 73.734
_diffrn_reflns_theta_min 3.240
_diffrn_source 'Enhance Ultra (Cu) X-ray Source'
_exptl_absorpt_coefficient_mu 3.545
_exptl_absorpt_correction_T_max 0.770
_exptl_absorpt_correction_T_min 0.560
_exptl_absorpt_correction_type analytical
_exptl_absorpt_process_details
; 
CrysAlisPro, Agilent Technologies, 
Version 1.171.37.33a (release 28-03-2014 CrysAlis171 .NET) 
(compiled Mar 28 2014,12:25:20) 
Analytical numeric absorption correction using a multifaceted crystal 
model based on expressions derived by R.C. Clark & J.S. Reid. 
(Clark, R. C. & Reid, J. S. (1995). Acta Cryst. A51, 887-897) 
Empirical absorption correction using spherical harmonics, 
implemented in SCALE3 ABSPACK scaling algorithm. 
;
_exptl_crystal_colour Colourless
_exptl_crystal_density_diffrn 1.198
_exptl_crystal_description blocks
_exptl_crystal_F_000 1640
_exptl_crystal_size_max 0.25
_exptl_crystal_size_mid 0.15
_exptl_crystal_size_min 0.08
_refine_diff_density_max 0.314
_refine_diff_density_min -0.328
_refine_diff_density_rms 0.050
_refine_ls_extinction_method none
_refine_ls_goodness_of_fit_ref 1.032
_refine_ls_hydrogen_treatment constr
_refine_ls_matrix_type full
_refine_ls_number_parameters 418
_refine_ls_number_reflns 8218
_refine_ls_number_restraints 0
_refine_ls_restrained_S_all 1.032
_refine_ls_R_factor_all 0.0309
_refine_ls_R_factor_gt 0.0269
_refine_ls_shift/su_max 0.002
_refine_ls_shift/su_mean 0.000
_refine_ls_structure_factor_coef Fsqd
_refine_ls_weighting_details 'w=1/[\s^2^(Fo^2^)+(0.0401P)^2^+0.2915P] where P=(Fo^2^+2Fc^2^)/3'
_refine_ls_weighting_scheme calc
_refine_ls_wR_factor_gt 0.0689
_refine_ls_wR_factor_ref 0.0718
_reflns_Friedel_coverage 0.000
_reflns_number_gt 7384
_reflns_number_total 8218
_reflns_threshold_expression 'I > 2\s(I)'
_cod_data_source_file om5b00607_si_003.cif
_cod_data_source_block 3a
_cod_original_sg_symbol_H-M 'P 21/n'
_cod_database_code 4087800
_shelx_space_group_comment
; 
The symmetry employed for this shelxl refinement is uniquely defined 
by the following loop, which should always be used as a source of 
symmetry information in preference to the above space-group names. 
They are only intended as comments. 
;
_shelxl_version_number 2013-4

loop_
_space_group_symop_operation_xyz
'x, y, z'
'-x+1/2, y+1/2, -z+1/2'
'-x, -y, -z'
'x-1/2, -y-1/2, z-1/2'

loop_
_atom_site_label
_atom_site_type_symbol
_atom_site_fract_x
_atom_site_fract_y
_atom_site_fract_z
_atom_site_U_iso_or_equiv
_atom_site_adp_type
_atom_site_occupancy
_atom_site_site_symmetry_order
_atom_site_calc_flag
_atom_site_refinement_flags_posn
_atom_site_refinement_flags_adp
Y1 Y 0.50513(2) 0.30053(2) 0.30936(2) 0.02368(5) Uani 1 1 d . .
C1 C 0.50224(12) 0.30345(15) 0.19461(8) 0.0341(4) Uani 1 1 d . .
H1A H 0.4988 0.3789 0.1858 0.041 Uiso 1 1 calc R U
H1B H 0.5647 0.2842 0.1932 0.041 Uiso 1 1 calc R U
P2 P 0.44413(3) 0.25204(3) 0.12598(2) 0.02731(9) Uani 1 1 d . .
C3 C 0.32627(11) 0.28435(14) 0.11222(8) 0.0299(3) Uani 1 1 d . .
C4 C 0.30070(14) 0.38822(17) 0.11115(11) 0.0445(5) Uani 1 1 d . .
H4A H 0.3448 0.4414 0.1180 0.053 Uiso 1 1 calc R U
C5 C 0.20998(16) 0.41381(19) 0.10001(13) 0.0561(6) Uani 1 1 d . .
H5A H 0.1923 0.4847 0.0990 0.067 Uiso 1 1 calc R U
C6 C 0.14601(14) 0.3374(2) 0.09051(11) 0.0516(5) Uani 1 1 d . .
H6A H 0.0843 0.3554 0.0828 0.062 Uiso 1 1 calc R U
C7 C 0.17117(14) 0.2347(2) 0.09210(11) 0.0496(5) Uani 1 1 d . .
H7A H 0.1268 0.1818 0.0861 0.059 Uiso 1 1 calc R U
C8 C 0.26175(13) 0.20796(16) 0.10257(10) 0.0415(4) Uani 1 1 d . .
H8A H 0.2789 0.1369 0.1030 0.050 Uiso 1 1 calc R U
C9 C 0.48316(12) 0.29984(13) 0.05894(8) 0.0316(4) Uani 1 1 d . .
C10 C 0.42511(14) 0.33004(18) 0.00576(9) 0.0427(4) Uani 1 1 d . .
H10A H 0.3623 0.3258 0.0035 0.051 Uiso 1 1 calc R U
C11 C 0.45790(16) 0.3667(2) -0.04453(10) 0.0506(5) Uani 1 1 d . .
H11A H 0.4175 0.3883 -0.0806 0.061 Uiso 1 1 calc R U
C12 C 0.54858(16) 0.37152(18) -0.04186(10) 0.0481(5) Uani 1 1 d . .
H12A H 0.5710 0.3967 -0.0760 0.058 Uiso 1 1 calc R U
C13 C 0.60742(15) 0.3397(2) 0.01062(11) 0.0557(6) Uani 1 1 d . .
H13A H 0.6702 0.3421 0.0121 0.067 Uiso 1 1 calc R U
C14 C 0.57498(14) 0.3043(2) 0.06106(11) 0.0484(5) Uani 1 1 d . .
H14A H 0.6156 0.2830 0.0971 0.058 Uiso 1 1 calc R U
C15 C 0.45539(11) 0.11248(14) 0.12397(8) 0.0315(3) Uani 1 1 d . .
C16 C 0.43722(14) 0.06032(16) 0.06778(10) 0.0422(4) Uani 1 1 d . .
H16A H 0.4187 0.0982 0.0308 0.051 Uiso 1 1 calc R U
C17 C 0.44622(16) -0.04672(18) 0.06606(12) 0.0503(5) Uani 1 1 d . .
H17A H 0.4338 -0.0822 0.0279 0.060 Uiso 1 1 calc R U
C18 C 0.47325(14) -0.10180(16) 0.11976(12) 0.0482(5) Uani 1 1 d . .
H18A H 0.4800 -0.1751 0.1184 0.058 Uiso 1 1 calc R U
C19 C 0.49051(13) -0.05083(17) 0.17544(11) 0.0437(4) Uani 1 1 d . .
H19A H 0.5084 -0.0894 0.2123 0.052 Uiso 1 1 calc R U
C20 C 0.48191(12) 0.05633(15) 0.17804(9) 0.0346(4) Uani 1 1 d . .
H20A H 0.4940 0.0912 0.2165 0.042 Uiso 1 1 calc R U
N21 N 0.56722(10) 0.14939(12) 0.33216(7) 0.0331(3) Uani 1 1 d . .
C22 C 0.64683(14) 0.10193(18) 0.31645(11) 0.0470(5) Uani 1 1 d . .
H22A H 0.6768 0.1536 0.2943 0.056 Uiso 1 1 calc R U
H22B H 0.6281 0.0429 0.2883 0.056 Uiso 1 1 calc R U
C23 C 0.71398(15) 0.06298(19) 0.37229(13) 0.0564(6) Uani 1 1 d . .
H23A H 0.7638 0.0266 0.3585 0.068 Uiso 1 1 calc R U
H23B H 0.7393 0.1229 0.3979 0.068 Uiso 1 1 calc R U
C24 C 0.6692(2) -0.0106(2) 0.41019(16) 0.0736(8) Uani 1 1 d . .
H24A H 0.7112 -0.0269 0.4490 0.088 Uiso 1 1 calc R U
H24B H 0.6540 -0.0763 0.3874 0.088 Uiso 1 1 calc R U
C25 C 0.5843(2) 0.0382(3) 0.42429(14) 0.0747(9) Uani 1 1 d . .
H25A H 0.5522 -0.0133 0.4450 0.090 Uiso 1 1 calc R U
H25B H 0.6003 0.0981 0.4522 0.090 Uiso 1 1 calc R U
C26 C 0.52381(14) 0.07409(16) 0.36512(12) 0.0477(5) Uani 1 1 d . .
H26A H 0.5057 0.0131 0.3384 0.057 Uiso 1 1 calc R U
H26B H 0.4689 0.1054 0.3749 0.057 Uiso 1 1 calc R U
N31 N 0.59940(9) 0.44005(11) 0.32101(6) 0.0280(3) Uani 1 1 d . .
Si32 Si 0.71387(3) 0.43208(4) 0.34037(3) 0.03625(11) Uani 1 1 d . .
C33 C 0.75970(15) 0.3678(2) 0.27733(14) 0.0612(7) Uani 1 1 d . .
H33A H 0.7325 0.2990 0.2690 0.092 Uiso 1 1 calc R U
H33B H 0.8248 0.3606 0.2899 0.092 Uiso 1 1 calc R U
H33C H 0.7456 0.4104 0.2401 0.092 Uiso 1 1 calc R U
C34 C 0.74946(15) 0.3564(2) 0.41294(13) 0.0595(7) Uani 1 1 d . .
H34A H 0.7333 0.3949 0.4472 0.089 Uiso 1 1 calc R U
H34B H 0.8145 0.3459 0.4207 0.089 Uiso 1 1 calc R U
H34C H 0.7192 0.2888 0.4090 0.089 Uiso 1 1 calc R U
C35 C 0.77435(14) 0.55980(19) 0.35520(14) 0.0567(6) Uani 1 1 d . .
H35A H 0.7579 0.6046 0.3191 0.085 Uiso 1 1 calc R U
H35B H 0.8392 0.5476 0.3635 0.085 Uiso 1 1 calc R U
H35C H 0.7575 0.5937 0.3907 0.085 Uiso 1 1 calc R U
Si36 Si 0.54521(3) 0.55255(4) 0.29643(2) 0.03119(10) Uani 1 1 d . .
C37 C 0.55978(18) 0.66045(18) 0.35469(13) 0.0566(6) Uani 1 1 d . .
H37A H 0.5472 0.6341 0.3935 0.085 Uiso 1 1 calc R U
H37B H 0.5182 0.7171 0.3396 0.085 Uiso 1 1 calc R U
H37C H 0.6215 0.6864 0.3613 0.085 Uiso 1 1 calc R U
C38 C 0.42079(13) 0.52701(17) 0.27837(11) 0.0457(5) Uani 1 1 d . .
H38A H 0.4070 0.4764 0.2449 0.069 Uiso 1 1 calc R U
H38B H 0.3888 0.5920 0.2659 0.069 Uiso 1 1 calc R U
H38C H 0.4020 0.4994 0.3149 0.069 Uiso 1 1 calc R U
C39 C 0.57413(16) 0.60646(19) 0.22401(11) 0.0499(5) Uani 1 1 d . .
H39A H 0.6377 0.6254 0.2316 0.075 Uiso 1 1 calc R U
H39B H 0.5376 0.6682 0.2111 0.075 Uiso 1 1 calc R U
H39C H 0.5621 0.5538 0.1916 0.075 Uiso 1 1 calc R U
N41 N 0.38297(9) 0.29684(10) 0.35338(6) 0.0265(3) Uani 1 1 d . .
Si42 Si 0.39882(3) 0.32811(4) 0.42921(2) 0.02938(10) Uani 1 1 d . .
C43 C 0.38898(18) 0.21403(18) 0.48059(10) 0.0512(5) Uani 1 1 d . .
H43A H 0.3270 0.1889 0.4724 0.077 Uiso 1 1 calc R U
H43B H 0.4059 0.2356 0.5236 0.077 Uiso 1 1 calc R U
H43C H 0.4289 0.1582 0.4725 0.077 Uiso 1 1 calc R U
C44 C 0.51662(13) 0.37612(18) 0.45466(9) 0.0432(4) Uani 1 1 d . .
H44A H 0.5587 0.3209 0.4493 0.065 Uiso 1 1 calc R U
H44B H 0.5264 0.3960 0.4980 0.065 Uiso 1 1 calc R U
H44C H 0.5263 0.4366 0.4300 0.065 Uiso 1 1 calc R U
C45 C 0.32099(15) 0.43183(19) 0.44593(12) 0.0525(6) Uani 1 1 d . .
H45A H 0.3291 0.4947 0.4227 0.079 Uiso 1 1 calc R U
H45B H 0.3341 0.4475 0.4899 0.079 Uiso 1 1 calc R U
H45C H 0.2590 0.4077 0.4339 0.079 Uiso 1 1 calc R U
Si46 Si 0.28339(3) 0.25237(4) 0.31188(2) 0.02919(10) Uani 1 1 d . .
C47 C 0.20513(14) 0.19568(17) 0.35878(10) 0.0428(5) Uani 1 1 d . .
H47A H 0.2321 0.1331 0.3799 0.064 Uiso 1 1 calc R U
H47B H 0.1482 0.1775 0.3318 0.064 Uiso 1 1 calc R U
H47C H 0.1943 0.2468 0.3891 0.064 Uiso 1 1 calc R U
C48 C 0.21651(14) 0.3563(2) 0.26490(11) 0.0506(5) Uani 1 1 d . .
H48A H 0.2042 0.4124 0.2919 0.076 Uiso 1 1 calc R U
H48B H 0.1598 0.3271 0.2428 0.076 Uiso 1 1 calc R U
H48C H 0.2505 0.3841 0.2354 0.076 Uiso 1 1 calc R U
C49 C 0.31002(13) 0.14849(18) 0.25890(10) 0.0441(5) Uani 1 1 d . .
H49A H 0.3532 0.1754 0.2354 0.066 Uiso 1 1 calc R U
H49B H 0.2550 0.1277 0.2306 0.066 Uiso 1 1 calc R U
H49C H 0.3358 0.0882 0.2830 0.066 Uiso 1 1 calc R U

loop_
_atom_site_aniso_label
_atom_site_aniso_U_11
_atom_site_aniso_U_22
_atom_site_aniso_U_33
_atom_site_aniso_U_23
_atom_site_aniso_U_13
_atom_site_aniso_U_12
Y1 0.02108(8) 0.02566(8) 0.02474(8) 0.00174(5) 0.00561(5) -0.00038(5)
C1 0.0341(9) 0.0393(10) 0.0276(8) -0.0022(7) 0.0032(7) -0.0088(7)
P2 0.02562(19) 0.0309(2) 0.02514(19) -0.00250(15) 0.00424(15) -0.00384(15)
C3 0.0289(8) 0.0374(9) 0.0232(7) 0.0003(6) 0.0044(6) -0.0003(7)
C4 0.0414(10) 0.0380(10) 0.0537(12) 0.0017(9) 0.0086(9) -0.0010(8)
C5 0.0499(12) 0.0462(12) 0.0710(16) 0.0057(11) 0.0090(11) 0.0162(10)
C6 0.0318(10) 0.0694(15) 0.0507(12) -0.0001(11) 0.0010(9) 0.0087(10)
C7 0.0291(9) 0.0593(13) 0.0567(13) -0.0124(11) -0.0003(8) -0.0049(9)
C8 0.0319(9) 0.0416(10) 0.0489(11) -0.0087(8) 0.0035(8) -0.0031(8)
C9 0.0323(8) 0.0333(8) 0.0303(8) -0.0044(7) 0.0087(7) -0.0057(7)
C10 0.0374(9) 0.0610(12) 0.0311(9) 0.0019(9) 0.0098(7) -0.0029(9)
C11 0.0553(12) 0.0664(14) 0.0329(10) 0.0068(10) 0.0154(9) 0.0029(11)
C12 0.0619(13) 0.0478(11) 0.0419(11) -0.0033(9) 0.0275(10) -0.0095(10)
C13 0.0389(11) 0.0805(17) 0.0529(13) -0.0069(12) 0.0218(10) -0.0160(11)
C14 0.0354(10) 0.0692(14) 0.0414(11) -0.0008(10) 0.0092(8) -0.0067(9)
C15 0.0255(7) 0.0337(8) 0.0366(9) -0.0058(7) 0.0094(6) -0.0019(7)
C16 0.0457(10) 0.0416(10) 0.0400(10) -0.0096(8) 0.0095(8) -0.0035(9)
C17 0.0521(12) 0.0443(11) 0.0585(13) -0.0210(10) 0.0206(10) -0.0082(9)
C18 0.0427(10) 0.0322(9) 0.0751(15) -0.0087(10) 0.0250(10) -0.0036(8)
C19 0.0368(9) 0.0369(10) 0.0607(12) 0.0038(9) 0.0177(9) 0.0025(8)
C20 0.0275(8) 0.0367(9) 0.0415(9) -0.0014(8) 0.0117(7) 0.0008(7)
N21 0.0343(7) 0.0295(7) 0.0357(8) 0.0043(6) 0.0074(6) 0.0041(6)
C22 0.0442(11) 0.0464(11) 0.0533(12) 0.0084(9) 0.0167(9) 0.0123(9)
C23 0.0346(10) 0.0498(12) 0.0809(17) 0.0001(12) 0.0017(10) 0.0097(9)
C24 0.0655(16) 0.0693(17) 0.083(2) 0.0327(15) 0.0069(14) 0.0275(14)
C25 0.0826(19) 0.0774(18) 0.0693(17) 0.0435(15) 0.0274(15) 0.0319(16)
C26 0.0425(10) 0.0372(10) 0.0659(14) 0.0154(10) 0.0172(10) 0.0056(9)
N31 0.0239(6) 0.0297(7) 0.0300(7) -0.0002(5) 0.0046(5) -0.0027(5)
Si32 0.0224(2) 0.0367(2) 0.0480(3) -0.0049(2) 0.00302(19) -0.00267(18)
C33 0.0371(11) 0.0629(14) 0.0895(19) -0.0205(14) 0.0272(12) -0.0063(10)
C34 0.0384(11) 0.0609(14) 0.0695(16) 0.0099(12) -0.0131(11) 0.0057(10)
C35 0.0336(10) 0.0497(12) 0.0846(18) -0.0118(12) 0.0065(10) -0.0130(9)
Si36 0.0297(2) 0.0292(2) 0.0353(2) 0.00439(18) 0.00779(18) -0.00019(18)
C37 0.0645(14) 0.0410(11) 0.0659(15) -0.0127(11) 0.0169(12) 0.0043(11)
C38 0.0302(9) 0.0483(11) 0.0578(12) 0.0202(10) 0.0067(8) 0.0066(8)
C39 0.0529(12) 0.0499(12) 0.0484(12) 0.0166(10) 0.0137(10) -0.0068(10)
N41 0.0242(6) 0.0286(7) 0.0281(7) 0.0012(5) 0.0091(5) -0.0014(5)
Si42 0.0304(2) 0.0299(2) 0.0291(2) -0.00158(17) 0.00903(17) -0.00259(18)
C43 0.0722(15) 0.0505(12) 0.0318(10) 0.0050(9) 0.0129(10) -0.0129(11)
C44 0.0364(9) 0.0554(12) 0.0354(9) -0.0004(9) 0.0018(7) -0.0064(9)
C45 0.0430(11) 0.0514(12) 0.0644(14) -0.0238(11) 0.0134(10) 0.0029(9)
Si46 0.0233(2) 0.0339(2) 0.0318(2) -0.00108(18) 0.00879(17) -0.00388(17)
C47 0.0360(9) 0.0513(11) 0.0453(11) -0.0073(9) 0.0184(8) -0.0142(8)
C48 0.0316(9) 0.0594(13) 0.0574(13) 0.0133(11) 0.0002(9) -0.0003(9)
C49 0.0363(9) 0.0566(12) 0.0412(10) -0.0155(9) 0.0122(8) -0.0101(9)

loop_
_atom_type_symbol
_atom_type_description
_atom_type_scat_dispersion_real
_atom_type_scat_dispersion_imag
_atom_type_scat_source
C C 0.0181 0.0091 'International Tables Vol C Tables 4.2.6.8 and 6.1.1.4'
H H 0.0000 0.0000 'International Tables Vol C Tables 4.2.6.8 and 6.1.1.4'
N N 0.0311 0.0180 'International Tables Vol C Tables 4.2.6.8 and 6.1.1.4'
P P 0.2955 0.4335 'International Tables Vol C Tables 4.2.6.8 and 6.1.1.4'
Si Si 0.2541 0.3302 'International Tables Vol C Tables 4.2.6.8 and 6.1.1.4'
Y Y -0.2670 2.0244 'International Tables Vol C Tables 4.2.6.8 and 6.1.1.4'

loop_
_geom_angle_atom_site_label_1
_geom_angle_atom_site_label_2
_geom_angle_atom_site_label_3
_geom_angle
N21 Y1 N41 103.65(5)
N21 Y1 N31 116.24(5)
N41 Y1 N31 121.26(5)
N21 Y1 C1 99.62(6)
N41 Y1 C1 125.50(5)
N31 Y1 C1 89.30(5)
P2 C1 Y1 141.33(10)
C1 P2 C15 111.49(9)
C1 P2 C3 112.14(9)
C15 P2 C3 108.69(8)
C1 P2 C9 113.56(8)
C15 P2 C9 105.56(8)
C3 P2 C9 104.96(8)
C8 C3 C4 119.67(17)
C8 C3 P2 121.06(14)
C4 C3 P2 119.26(14)
C3 C4 C5 119.6(2)
C6 C5 C4 120.4(2)
C5 C6 C7 120.01(19)
C6 C7 C8 120.2(2)
C3 C8 C7 120.1(2)
C10 C9 C14 119.00(19)
C10 C9 P2 122.58(15)
C14 C9 P2 118.40(15)
C9 C10 C11 120.72(19)
C12 C11 C10 119.9(2)
C11 C12 C13 120.0(2)
C12 C13 C14 120.2(2)
C13 C14 C9 120.1(2)
C20 C15 C16 119.70(18)
C20 C15 P2 120.50(14)
C16 C15 P2 119.80(15)
C17 C16 C15 119.9(2)
C18 C17 C16 120.1(2)
C17 C18 C19 120.25(19)
C18 C19 C20 120.5(2)
C19 C20 C15 119.56(19)
C26 N21 C22 108.93(16)
C26 N21 Y1 119.60(12)
C22 N21 Y1 131.33(13)
N21 C22 C23 113.3(2)
C24 C23 C22 110.8(2)
C23 C24 C25 110.5(2)
C26 C25 C24 109.9(2)
N21 C26 C25 112.4(2)
Si36 N31 Si32 122.39(9)
Si36 N31 Y1 112.27(7)
Si32 N31 Y1 124.56(8)
N31 Si32 C34 110.75(10)
N31 Si32 C33 110.41(10)
C34 Si32 C33 109.16(14)
N31 Si32 C35 115.47(9)
C34 Si32 C35 104.80(12)
C33 Si32 C35 105.92(12)
N31 Si36 C37 115.02(10)
N31 Si36 C39 114.03(10)
C37 Si36 C39 107.54(12)
N31 Si36 C38 108.82(8)
C37 Si36 C38 104.57(12)
C39 Si36 C38 106.09(10)
Si42 N41 Si46 123.36(8)
Si42 N41 Y1 117.06(7)
Si46 N41 Y1 119.30(7)
N41 Si42 C45 113.22(10)
N41 Si42 C44 108.42(8)
C45 Si42 C44 108.09(10)
N41 Si42 C43 113.80(9)
C45 Si42 C43 107.81(12)
C44 Si42 C43 105.06(11)
N41 Si46 C48 112.87(9)
N41 Si46 C49 107.35(8)
C48 Si46 C49 108.66(11)
N41 Si46 C47 114.97(8)
C48 Si46 C47 104.65(10)
C49 Si46 C47 108.14(10)

loop_
_geom_bond_atom_site_label_1
_geom_bond_atom_site_label_2
_geom_bond_distance
Y1 N21 2.1781(15)
Y1 N41 2.2676(14)
Y1 N31 2.2810(14)
Y1 C1 2.5441(18)
C1 P2 1.7366(17)
P2 C15 1.8055(19)
P2 C3 1.8082(18)
P2 C9 1.8182(19)
C3 C8 1.376(3)
C3 C4 1.391(3)
C4 C5 1.394(3)
C5 C6 1.371(4)
C6 C7 1.374(4)
C7 C8 1.395(3)
C9 C10 1.385(3)
C9 C14 1.391(3)
C10 C11 1.394(3)
C11 C12 1.371(3)
C12 C13 1.385(4)
C13 C14 1.389(3)
C15 C20 1.392(3)
C15 C16 1.397(3)
C16 C17 1.386(3)
C17 C18 1.380(4)
C18 C19 1.380(3)
C19 C20 1.387(3)
N21 C26 1.451(3)
N21 C22 1.460(3)
C22 C23 1.528(3)
C23 C24 1.516(4)
C24 C25 1.524(4)
C25 C26 1.521(4)
N31 Si36 1.7020(15)
N31 Si32 1.7136(14)
Si32 C34 1.871(3)
Si32 C33 1.877(3)
Si32 C35 1.881(2)
Si36 C37 1.882(2)
Si36 C39 1.884(2)
Si36 C38 1.886(2)
N41 Si42 1.7039(15)
N41 Si46 1.7100(14)
Si42 C45 1.870(2)
Si42 C44 1.875(2)
Si42 C43 1.884(2)
Si46 C48 1.870(2)
Si46 C49 1.879(2)
Si46 C47 1.880(2)
